data_4320202
loop_
_publ_author_name
'Ponnaiyan Ayyappan'
'Owen R. Evans'
'Wenbin Lin'

_publ_section_title
;
 Three-Dimensional Open Frameworks Based on Cobalt(II) and Nickel(II)
 m-Pyridinecarboxylates
;
_journal_name_full 'Inorganic Chemistry'
_journal_page_first 4627
_journal_page_last 4632
_journal_paper_doi 10.1021/ic010343d
_journal_volume 40
_journal_year 2001
_chemical_formula_sum 'C20 H16.5 Co N2 O5.25'
_chemical_formula_weight 427.78
_chemical_name_systematic
;
   ?
;
_space_group_IT_number 15
_symmetry_cell_setting monoclinic
_symmetry_space_group_name_Hall '-C 2yc'
_symmetry_space_group_name_H-M 'C 1 2/c 1'
_atom_sites_solution_hydrogens geom
_atom_sites_solution_primary direct
_atom_sites_solution_secondary difmap
_audit_creation_method SHELXL-97
_cell_angle_alpha 90.00
_cell_angle_beta 105.360(2)
_cell_angle_gamma 90.00
_cell_formula_units_Z 8
_cell_length_a 14.0822(13)
_cell_length_b 15.2781(15)
_cell_length_c 18.5374(17)
_cell_measurement_temperature 198(2)
_cell_volume 3845.8(6)
_computing_structure_refinement 'SHELXL-97 (Sheldrick, 1997)'
_computing_structure_solution 'SHELXS-97 (Sheldrick, 1990)'
_diffrn_ambient_temperature 198(2)
_diffrn_measured_fraction_theta_full 0.997
_diffrn_measured_fraction_theta_max 0.997
_diffrn_radiation_monochromator graphite
_diffrn_radiation_source 'fine-focus sealed tube'
_diffrn_radiation_type MoK\a
_diffrn_radiation_wavelength 0.71073
_diffrn_reflns_av_R_equivalents 0.1729
_diffrn_reflns_av_sigmaI/netI 0.1678
_diffrn_reflns_limit_h_max 15
_diffrn_reflns_limit_h_min -16
_diffrn_reflns_limit_k_max 18
_diffrn_reflns_limit_k_min -15
_diffrn_reflns_limit_l_max 18
_diffrn_reflns_limit_l_min -22
_diffrn_reflns_number 9818
_diffrn_reflns_theta_full 25.02
_diffrn_reflns_theta_max 25.02
_diffrn_reflns_theta_min 2.01
_exptl_absorpt_coefficient_mu 0.928
_exptl_crystal_density_diffrn 1.478
_exptl_crystal_density_method 'not measured'
_exptl_crystal_F_000 1756
_refine_diff_density_max 0.663
_refine_diff_density_min -0.759
_refine_diff_density_rms 0.138
_refine_ls_extinction_method none
_refine_ls_goodness_of_fit_ref 1.128
_refine_ls_hydrogen_treatment mixed
_refine_ls_matrix_type full
_refine_ls_number_parameters 258
_refine_ls_number_reflns 3387
_refine_ls_number_restraints 10
_refine_ls_restrained_S_all 1.127
_refine_ls_R_factor_all 0.1965
_refine_ls_R_factor_gt 0.1060
_refine_ls_shift/su_max 3.845
_refine_ls_shift/su_mean 0.046
_refine_ls_structure_factor_coef Fsqd
_refine_ls_weighting_details 'calc w=1/[\s^2^(Fo^2^)+(0.0772P)^2^+54.1025P] where P=(Fo^2^+2Fc^2^)/3'
_refine_ls_weighting_scheme calc
_refine_ls_wR_factor_gt 0.2159
_refine_ls_wR_factor_ref 0.2611
_reflns_number_gt 1864
_reflns_number_total 3387
_reflns_threshold_expression >2sigma(I)
_cod_data_source_file ic010343d_3.cif
_cod_data_source_block Compound3
_cod_original_formula_sum 'C20 H16.50 Co N2 O5.25'
_cod_database_code 4320202

loop_
_symmetry_equiv_pos_as_xyz
'x, y, z'
'-x, y, -z+1/2'
'x+1/2, y+1/2, z'
'-x+1/2, y+1/2, -z+1/2'
'-x, -y, -z'
'x, -y, z-1/2'
'-x+1/2, -y+1/2, -z'
'x+1/2, -y+1/2, z-1/2'

loop_
_atom_site_label
_atom_site_type_symbol
_atom_site_fract_x
_atom_site_fract_y
_atom_site_fract_z
_atom_site_U_iso_or_equiv
_atom_site_adp_type
_atom_site_occupancy
_atom_site_symmetry_multiplicity
_atom_site_calc_flag
_atom_site_refinement_flags
_atom_site_disorder_assembly
_atom_site_disorder_group
Co1 Co -0.13421(9) -0.37265(9) 0.21686(6) 0.0259(4) Uani 1 1 d . . .
O5 O 0.0000 -0.4470(6) 0.2500 0.023(2) Uani 1 2 d S . .
H5A H 0.0000 -0.5092 0.2500 0.46(17) Uiso 2.00 2 calc SPR . .
O3 O -0.0988(4) -0.3121(4) 0.3195(3) 0.0299(17) Uani 1 1 d . . .
C9 C -0.0125(7) -0.2945(6) 0.3585(5) 0.025(2) Uani 1 1 d . . .
C3 C -0.2242(8) -0.4587(7) -0.0454(5) 0.031(2) Uani 1 1 d . . .
H3 H -0.2682 -0.4275 -0.0239 0.04(3) Uiso 1 1 calc R . .
C10 C -0.0008(7) -0.2873(7) 0.4423(5) 0.030(2) Uani 1 1 d . . .
H10 H -0.0544 -0.3014 0.4624 0.000(19) Uiso 1 1 calc R . .
C2 C -0.1437(8) -0.4918(7) 0.0012(5) 0.036(3) Uani 1 1 d . . .
H2 H -0.1001 -0.5243 -0.0198 0.04(3) Uiso 1 1 calc R . .
C1 C -0.1167(8) -0.4813(7) 0.0854(5) 0.035(3) Uani 1 1 d . . .
O1 O -0.1732(5) -0.4413(4) 0.1155(3) 0.0311(17) Uani 1 1 d . . .
O2 O -0.0360(6) -0.5147(6) 0.1189(4) 0.056(2) Uani 1 1 d . . .
C6 C -0.3425(8) -0.4247(8) -0.2487(6) 0.046(3) Uani 1 1 d . . .
H6 H -0.3923 -0.3902 -0.2808 0.01(2) Uiso 1 1 calc R . .
C5 C -0.3249(8) -0.4155(8) -0.1722(6) 0.046(3) Uani 1 1 d . . .
H5 H -0.3621 -0.3760 -0.1511 0.05(3) Uiso 1 1 calc R . .
C4 C -0.2508(7) -0.4664(7) -0.1274(5) 0.031(2) Uani 1 1 d . . .
C7 C -0.2903(8) -0.4815(8) -0.2788(6) 0.044(3) Uani 1 1 d . . .
H7 H -0.3057 -0.4866 -0.3317 0.13(6) Uiso 1 1 calc R . .
C8 C -0.2008(8) -0.5232(7) -0.1618(5) 0.036(3) Uani 1 1 d . . .
H8 H -0.1516 -0.5589 -0.1306 0.09(5) Uiso 1 1 calc R . .
N1 N -0.2161(6) -0.5320(5) -0.2362(4) 0.030(2) Uani 1 1 d . . .
O4 O 0.0625(5) -0.2845(5) 0.3356(3) 0.0341(17) Uani 1 1 d . . .
N2 N 0.2346(6) -0.2024(5) 0.6782(4) 0.028(2) Uani 1 1 d . . .
C16 C 0.1970(7) -0.2105(7) 0.6034(5) 0.027(2) Uani 1 1 d . . .
H16 H 0.2302 -0.1818 0.5717 0.04(3) Uiso 1 1 calc R . .
C12 C 0.1135(7) -0.2578(7) 0.5702(5) 0.030(2) Uani 1 1 d . . .
C13 C 0.0660(8) -0.3028(8) 0.6158(5) 0.042(3) Uani 1 1 d . . .
H13 H 0.0096 -0.3381 0.5955 0.07(4) Uiso 1 1 calc R . .
C11 C 0.0840(7) -0.2614(7) 0.4871(5) 0.031(2) Uani 1 1 d . . .
H11 H 0.1322 -0.2427 0.4630 0.000(19) Uiso 1 1 calc R . .
C15 C 0.1876(8) -0.2432(8) 0.7214(6) 0.043(3) Uani 1 1 d . . .
H15 H 0.2113 -0.2376 0.7742 0.13(6) Uiso 1 1 calc R . .
C14 C 0.1050(8) -0.2936(9) 0.6920(6) 0.049(3) Uani 1 1 d . . .
H14 H 0.0742 -0.3227 0.7251 0.01(2) Uiso 1 1 calc R . .
C17 C -0.523(3) -0.456(4) 0.0639(15) 0.29(4) Uiso 0.50 1 d PD . .
O7 O -0.473(3) -0.514(3) 0.029(2) 0.24(2) Uiso 0.50 1 d PD . .
O6 O -0.528(12) -0.424(11) 0.131(5) 1.39(15) Uiso 1 1 d D . .
C22 C -0.831(3) -0.190(2) -0.055(3) 0.271(18) Uiso 1 1 d D . .
C21 C -0.789(2) -0.268(2) -0.0694(16) 0.218(14) Uiso 1 1 d D . .
C20 C -0.7191(19) -0.324(2) -0.0281(16) 0.255(17) Uiso 1 1 d D . .
C19 C -0.659(6) -0.383(6) -0.062(3) 2.0(4) Uiso 1 1 d D . .
C18 C -0.596(4) -0.407(4) 0.002(3) 0.52(5) Uiso 1 1 d D . .

loop_
_atom_site_aniso_label
_atom_site_aniso_U_11
_atom_site_aniso_U_22
_atom_site_aniso_U_33
_atom_site_aniso_U_23
_atom_site_aniso_U_13
_atom_site_aniso_U_12
Co1 0.0272(7) 0.0334(8) 0.0117(6) 0.0001(6) -0.0043(5) 0.0000(7)
O5 0.021(5) 0.025(5) 0.018(5) 0.000 -0.004(4) 0.000
O3 0.023(4) 0.046(5) 0.015(3) -0.007(3) -0.006(3) 0.002(3)
C9 0.024(6) 0.029(6) 0.016(5) -0.001(4) -0.008(4) -0.003(5)
C3 0.040(6) 0.034(6) 0.019(5) -0.010(4) 0.006(5) -0.003(5)
C10 0.033(6) 0.042(7) 0.013(5) -0.005(4) 0.004(4) -0.001(5)
C2 0.038(6) 0.045(7) 0.022(5) -0.013(5) 0.000(5) 0.012(5)
C1 0.042(7) 0.036(7) 0.020(5) -0.016(5) -0.006(5) 0.013(5)
O1 0.035(4) 0.039(4) 0.015(3) -0.005(3) 0.001(3) 0.000(3)
O2 0.046(5) 0.072(6) 0.037(4) -0.021(4) -0.014(4) 0.028(4)
C6 0.043(7) 0.062(8) 0.023(6) 0.002(5) -0.007(5) 0.028(6)
C5 0.041(7) 0.050(7) 0.044(7) -0.004(6) 0.009(6) 0.012(6)
C4 0.029(6) 0.046(7) 0.018(5) -0.005(5) 0.005(4) 0.001(5)
C7 0.041(7) 0.061(8) 0.023(6) 0.000(5) -0.005(5) 0.008(6)
C8 0.040(7) 0.041(7) 0.022(5) 0.001(5) -0.001(5) 0.008(5)
N1 0.034(5) 0.035(5) 0.014(4) -0.003(4) -0.005(4) 0.000(4)
O4 0.035(4) 0.044(5) 0.020(4) -0.002(3) 0.002(3) -0.012(4)
N2 0.033(5) 0.032(5) 0.018(4) 0.001(4) 0.003(4) -0.001(4)
C16 0.029(6) 0.032(6) 0.015(5) -0.004(4) -0.001(4) 0.009(5)
C12 0.030(6) 0.037(6) 0.018(5) -0.006(4) -0.007(4) -0.005(5)
C13 0.036(6) 0.061(8) 0.024(6) -0.009(5) -0.001(5) -0.018(6)
C11 0.031(6) 0.045(7) 0.016(5) -0.002(4) 0.005(4) -0.012(5)
C15 0.035(6) 0.071(9) 0.018(5) -0.002(5) -0.002(5) -0.011(6)
C14 0.037(7) 0.088(10) 0.024(6) -0.002(6) 0.013(5) -0.022(7)

loop_
_atom_type_symbol
_atom_type_description
_atom_type_scat_dispersion_real
_atom_type_scat_dispersion_imag
_atom_type_scat_source
C C 0.0033 0.0016 'International Tables Vol C Tables 4.2.6.8 and 6.1.1.4'
H H 0.0000 0.0000 'International Tables Vol C Tables 4.2.6.8 and 6.1.1.4'
N N 0.0061 0.0033 'International Tables Vol C Tables 4.2.6.8 and 6.1.1.4'
O O 0.0106 0.0060 'International Tables Vol C Tables 4.2.6.8 and 6.1.1.4'
Co Co 0.3494 0.9721 'International Tables Vol C Tables 4.2.6.8 and 6.1.1.4'

loop_
_geom_angle_atom_site_label_1
_geom_angle_atom_site_label_2
_geom_angle_atom_site_label_3
_geom_angle
_geom_angle_site_symmetry_1
_geom_angle_site_symmetry_3
_geom_angle_publ_flag
O3 Co1 O4 96.5(3) . 2 ?
O3 Co1 O1 176.3(3) . . ?
O4 Co1 O1 87.1(3) 2 . ?
O3 Co1 N2 92.6(3) . 8_445 ?
O4 Co1 N2 88.8(3) 2 8_445 ?
O1 Co1 N2 88.3(3) . 8_445 ?
O3 Co1 O5 89.7(2) . . ?
O4 Co1 O5 88.7(2) 2 . ?
O1 Co1 O5 89.6(2) . . ?
N2 Co1 O5 176.8(2) 8_445 . ?
O3 Co1 N1 87.4(3) . 6_546 ?
O4 Co1 N1 175.8(3) 2 6_546 ?
O1 Co1 N1 89.0(3) . 6_546 ?
N2 Co1 N1 89.4(3) 8_445 6_546 ?
O5 Co1 N1 92.9(3) . 6_546 ?
Co1 O5 Co1 116.2(4) 2 . ?
C9 O3 Co1 125.8(6) . . ?
O4 C9 O3 127.0(8) . . ?
O4 C9 C10 117.8(8) . . ?
O3 C9 C10 115.2(8) . . ?
C2 C3 C4 125.6(10) . . ?
C11 C10 C9 119.8(9) . . ?
C3 C2 C1 124.7(10) . . ?
O1 C1 O2 125.5(9) . . ?
O1 C1 C2 119.8(9) . . ?
O2 C1 C2 114.7(9) . . ?
C1 O1 Co1 126.9(6) . . ?
C7 C6 C5 121.4(10) . . ?
C6 C5 C4 117.4(10) . . ?
C8 C4 C5 118.2(9) . . ?
C8 C4 C3 120.5(9) . . ?
C5 C4 C3 121.3(10) . . ?
C6 C7 N1 122.7(9) . . ?
N1 C8 C4 125.2(10) . . ?
C8 N1 C7 115.2(9) . . ?
C8 N1 Co1 121.3(7) . 6_545 ?
C7 N1 Co1 123.4(7) . 6_545 ?
C9 O4 Co1 129.9(6) . 2 ?
C15 N2 C16 117.1(9) . . ?
C15 N2 Co1 125.3(6) . 8_546 ?
C16 N2 Co1 117.6(6) . 8_546 ?
N2 C16 C12 124.2(9) . . ?
C16 C12 C13 118.6(8) . . ?
C16 C12 C11 117.0(9) . . ?
C13 C12 C11 124.3(9) . . ?
C14 C13 C12 116.5(9) . . ?
C10 C11 C12 128.3(9) . . ?
N2 C15 C14 121.9(9) . . ?
C13 C14 C15 121.7(10) . . ?
O6 C17 O7 144(8) . . ?
O6 C17 C18 108(8) . . ?
O7 C17 C18 107.09(16) . . ?
O6 C17 O7 172(8) . 5_445 ?
O7 C17 O7 44(2) . 5_445 ?
C18 C17 O7 64(2) . 5_445 ?
O7 O7 C17 84(3) 5_445 . ?
O7 O7 C18 104(4) 5_445 5_445 ?
C17 O7 C18 172(2) . 5_445 ?
O7 O7 C17 52(2) 5_445 5_445 ?
C17 O7 C17 136(2) . 5_445 ?
C18 O7 C17 51.5(16) 5_445 5_445 ?
C21 C22 C20 102(3) . 7_345 ?
C20 C21 C22 135(3) . . ?
C21 C20 C19 123.4(2) . . ?
C21 C20 C22 123(2) . 7_345 ?
C19 C20 C22 110(2) . 7_345 ?
C18 C19 C20 96.5(4) . . ?
C19 C18 C17 165(6) . . ?
C19 C18 O7 101(3) . 5_445 ?
C17 C18 O7 65(2) . 5_445 ?

loop_
_geom_bond_atom_site_label_1
_geom_bond_atom_site_label_2
_geom_bond_distance
_geom_bond_site_symmetry_2
_geom_bond_publ_flag
Co1 O3 2.054(6) . ?
Co1 O4 2.073(7) 2 ?
Co1 O1 2.094(6) . ?
Co1 N2 2.130(8) 8_445 ?
Co1 O5 2.151(5) . ?
Co1 N1 2.178(8) 6_546 ?
O5 Co1 2.151(5) 2 ?
O3 C9 1.268(10) . ?
C9 O4 1.248(11) . ?
C9 C10 1.523(12) . ?
C3 C2 1.329(14) . ?
C3 C4 1.471(12) . ?
C10 C11 1.321(13) . ?
C2 C1 1.514(12) . ?
C1 O1 1.246(11) . ?
C1 O2 1.249(12) . ?
C6 C7 1.349(15) . ?
C6 C5 1.380(14) . ?
C5 C4 1.388(14) . ?
C4 C8 1.375(13) . ?
C7 N1 1.369(13) . ?
C8 N1 1.344(11) . ?
N1 Co1 2.178(8) 6_545 ?
O4 Co1 2.073(7) 2 ?
N2 C15 1.323(13) . ?
N2 C16 1.354(11) . ?
N2 Co1 2.130(8) 8_546 ?
C16 C12 1.378(13) . ?
C12 C13 1.392(14) . ?
C12 C11 1.487(12) . ?
C13 C14 1.381(13) . ?
C15 C14 1.382(15) . ?
C17 O6 1.350(4) . ?
C17 O7 1.4002(14) . ?
C17 C18 1.5202(13) . ?
C17 O7 1.76(6) 5_445 ?
O7 O7 1.22(7) 5_445 ?
O7 C18 1.74(5) 5_445 ?
O7 C17 1.76(6) 5_445 ?
C22 C21 1.3901(13) . ?
C22 C20 1.53(4) 7_345 ?
C21 C20 1.3700(11) . ?
C20 C19 1.481(4) . ?
C20 C22 1.53(4) 7_345 ?
C19 C18 1.331(4) . ?
C18 O7 1.74(5) 5_445 ?
